data_1573294
loop_
_publ_author_name
'Lindahl, Sarah E.'
'Metzger, Erin M.'
'Chen, Chun-Hsing'
'Pink, Maren'
'Zaleski, Jeffrey M.'

_publ_section_title
;
 Pronounced electronic modulation of geometrically-regulated
 metalloenediyne cyclization
;
_journal_name_full 'Chemical Science'
_journal_paper_doi 10.1039/D4SC05396F
_journal_year 2024
_chemical_formula_moiety 'C39 H24 Cl4 F12 P2 Pt1'
_chemical_formula_sum 'C39 H24 Cl4 F12 P2 Pt'
_chemical_formula_weight 1119.44
_space_group_IT_number 14
_space_group_name_Hall '-P 2yn'
_space_group_name_H-M_alt 'P 1 21/n 1'
_symmetry_cell_setting monoclinic
_symmetry_space_group_name_H-M 'P 1 21/n 1'
_atom_sites_solution_hydrogens difmap
_atom_sites_solution_primary other
_audit_creation_date 2017-10-23
_audit_creation_method CRYSTALS_ver_14.61_build_6236
_audit_update_record
;
2021-05-14 deposited with the CCDC.	2024-11-21 downloaded from the CCDC.
;
_cell_angle_alpha 90
_cell_angle_beta 104.527(10)
_cell_angle_gamma 90
_cell_formula_units_Z 4
_cell_length_a 10.297(3)
_cell_length_b 21.652(5)
_cell_length_c 19.471(5)
_cell_measurement_reflns_used 4650
_cell_measurement_temperature 173
_cell_measurement_theta_max 23
_cell_measurement_theta_min 2
_cell_volume 4202.3(19)
_computing_cell_refinement 'Apex2 (Bruker AXS, 2006)'
_computing_data_collection 'Apex2 (Bruker AXS, 2006)'
_computing_data_reduction 'Apex2 (Bruker AXS, 2006)'
_computing_molecular_graphics 'CAMERON (Watkin et al., 1996)'
_computing_publication_material 'CRYSTALS (Betteridge et al., 2003)'
_computing_structure_refinement 'CRYSTALS (Betteridge et al., 2003)'
_computing_structure_solution 'Superflip (Palatinus & Chapuis, 2007)'
_diffrn_ambient_temperature 173
_diffrn_measured_fraction_theta_full 0.996
_diffrn_measured_fraction_theta_max 0.979
_diffrn_measurement_device Area
_diffrn_measurement_device_type 'Bruker Kappa Apex2'
_diffrn_measurement_method '\f & \w scans'
_diffrn_radiation_monochromator graphite
_diffrn_radiation_type 'Mo K\a'
_diffrn_radiation_wavelength 0.71073
_diffrn_reflns_av_R_equivalents 0.085
_diffrn_reflns_limit_h_max 12
_diffrn_reflns_limit_h_min -11
_diffrn_reflns_limit_k_max 25
_diffrn_reflns_limit_k_min -18
_diffrn_reflns_limit_l_max 21
_diffrn_reflns_limit_l_min -22
_diffrn_reflns_number 21368
_diffrn_reflns_theta_full 23.942
_diffrn_reflns_theta_max 24.682
_diffrn_reflns_theta_min 1.432
_diffrn_standards_number 0
_exptl_absorpt_coefficient_mu 3.752
_exptl_absorpt_correction_T_max 0.69
_exptl_absorpt_correction_T_min 0.32
_exptl_absorpt_correction_type multi-scan
_exptl_absorpt_process_details 'SADABS (Siemens, 1996)'
_exptl_crystal_colour colorless
_exptl_crystal_density_diffrn 1.769
_exptl_crystal_density_method 'not measured'
_exptl_crystal_description plate
_exptl_crystal_F_000 2168
_exptl_crystal_size_max 0.300
_exptl_crystal_size_mid 0.300
_exptl_crystal_size_min 0.100
_refine_diff_density_max 2.63
_refine_diff_density_min -3.48
_refine_ls_extinction_method None
_refine_ls_goodness_of_fit_ref 1.0016
_refine_ls_hydrogen_treatment constr
_refine_ls_matrix_type full
_refine_ls_number_parameters 551
_refine_ls_number_reflns 6947
_refine_ls_number_restraints 79
_refine_ls_R_factor_all 0.0952
_refine_ls_R_factor_gt 0.0588
_refine_ls_shift/su_max 0.0108689
_refine_ls_shift/su_mean 0.0003811
_refine_ls_structure_factor_coef Fsqd
_refine_ls_weighting_details
;
 Method= Modified Sheldrick 
 w=1/[\s^2^(F^2^) + ( 0.08P)^2^ +23.95P] 
 ,where P=(max(Fo^2^,0) + 2Fc^2^)/3 
;
_refine_ls_weighting_scheme calc
_refine_ls_wR_factor_all 0.1642
_refine_ls_wR_factor_gt 0.1374
_refine_ls_wR_factor_ref 0.1635
_reflns_limit_h_max 11
_reflns_limit_h_min -12
_reflns_limit_k_max 25
_reflns_limit_k_min 0
_reflns_limit_l_max 22
_reflns_limit_l_min 0
_reflns_number_gt 4816
_reflns_number_total 6984
_reflns_threshold_expression I>2.0\s(I)
_oxford_diffrn_Wilson_B_factor 0.00
_oxford_diffrn_Wilson_scale 0.00
_oxford_refine_ls_r_factor_ref 0.0950
_oxford_refine_ls_scale 0.065649(19)
_oxford_reflns_number_all 6952
_oxford_reflns_threshold_expression_ref I>-3.0\s(I)
_oxford_structure_analysis_title 'mo_17112_0m in P2(1)/n'
_cod_data_source_file d4sc05396f2.cif
_cod_data_source_block 17112
_cod_depositor_comments
;
The following automatic conversions were performed:

data item '_atom_sites_solution_primary' value 'Other' was changed to
'other' in accordance with the
/home/data/users/saulius/crontab/automatic-downloads/rss-feeds/RSC/lib/dictionaries/cif_core.dic
dictionary named 'cif_core.dic' version 2.4.2 last updated on
2011-04-26.

Automatic conversion script
Id: cif_fix_values 8170 2020-07-09 18:12:32Z antanas 
;
_cod_original_cell_volume 4202.2(18)
_cod_original_sg_symbol_H-M 'P 21/n '
_cod_original_formula_sum 'C39 H24 Cl4 F12 P2 Pt1'
_cod_database_code 1573294

loop_
_symmetry_equiv_pos_as_xyz
x,y,z
-x,-y,-z
x+1/2,-y+1/2,z+1/2
-x+1/2,y+1/2,-z+1/2

loop_
_atom_site_label
_atom_site_type_symbol
_atom_site_fract_x
_atom_site_fract_y
_atom_site_fract_z
_atom_site_U_iso_or_equiv
_atom_site_occupancy
_atom_site_adp_type
_atom_site_refinement_flags_posn
_atom_site_refinement_flags_adp
_atom_site_refinement_flags_occupancy
_atom_site_disorder_assembly
_atom_site_disorder_group
_atom_site_attached_hydrogens
Pt1 Pt 0.90063(4) 0.697673(18) 0.83219(2) 0.0297 1.0000 Uani . . . . . .
Cl1 Cl 0.6864(3) 0.67053(15) 0.85188(16) 0.0508 1.0000 Uani . . . . . .
Cl2 Cl 1.0159(3) 0.66093(13) 0.94838(13) 0.0416 1.0000 Uani . . . . . .
Cl3 Cl 1.0011(4) 0.5399(2) 1.1092(2) 0.0865 1.0000 Uani . . . . . .
Cl4 Cl 1.2543(5) 0.5275(2) 1.0661(3) 0.0934 1.0000 Uani . . . . . .
P1 P 0.7945(3) 0.74548(12) 0.73018(14) 0.0316 1.0000 Uani . . . . . .
P2 P 1.0966(3) 0.71699(13) 0.80378(13) 0.0306 1.0000 Uani . . . . . .
F1 F 0.4385(8) 0.9748(4) 0.8493(4) 0.0731 1.0000 Uani . . . . . .
F2 F 0.5385(8) 1.0305(3) 0.7849(4) 0.0684 1.0000 Uani . . . . . .
F3 F 0.6474(8) 1.0030(3) 0.8915(4) 0.0705 1.0000 Uani . . . . . .
F4 F 0.4722(8) 0.5714(4) 0.4505(4) 0.0706 1.0000 Uani . . . . . .
F5 F 0.3338(8) 0.5521(4) 0.5186(4) 0.0741 1.0000 Uani . . . . . .
F6 F 0.3019(7) 0.6331(4) 0.4499(4) 0.0714 1.0000 Uani . . . . . .
F7 F 1.4685(7) 0.8662(4) 1.0928(3) 0.0634 1.0000 Uani . . . . . .
F8 F 1.5293(9) 0.9228(4) 1.0140(4) 0.0796 1.0000 Uani . . . . . .
F9 F 1.6367(7) 0.8372(4) 1.0513(3) 0.0610 1.0000 Uani . . . . . .
F10 F 1.3184(11) 0.4288(4) 0.7406(7) 0.1029 0.624(9) Uani D U P 1 1 .
F11 F 1.5070(11) 0.4664(5) 0.8020(6) 0.1035 0.624(9) Uani D U P 1 1 .
F12 F 1.4445(13) 0.4830(5) 0.6892(5) 0.0846 0.624(9) Uani D U P 1 1 .
F110 F 1.5324(10) 0.4889(5) 0.7538(11) 0.0960 0.376(9) Uani D U P 1 2 .
F111 F 1.3475(16) 0.4558(6) 0.6831(6) 0.0966 0.376(9) Uani D U P 1 2 .
F112 F 1.3928(19) 0.4343(5) 0.7950(8) 0.1013 0.376(9) Uani D U P 1 2 .
C1 C 0.9204(9) 0.7724(5) 0.6839(5) 0.0302 1.0000 Uani . . . . . .
C2 C 0.8867(10) 0.8046(5) 0.6180(5) 0.0348 1.0000 Uani . . . . . .
C3 C 0.9898(11) 0.8294(5) 0.5882(5) 0.0369 1.0000 Uani . . . . . .
C4 C 0.9554(11) 0.8625(5) 0.5211(5) 0.0411 1.0000 Uani . . . . . .
C5 C 1.0583(12) 0.8862(6) 0.4936(6) 0.0466 1.0000 Uani . . . . . .
C6 C 1.1970(12) 0.8778(6) 0.5310(6) 0.0465 1.0000 Uani . . . . . .
C7 C 1.2327(12) 0.8474(6) 0.5959(6) 0.0470 1.0000 Uani . . . . . .
C8 C 1.1298(10) 0.8222(5) 0.6256(6) 0.0354 1.0000 Uani . . . . . .
C9 C 1.1611(10) 0.7894(5) 0.6922(5) 0.0352 1.0000 Uani . . . . . .
C10 C 1.0610(10) 0.7640(4) 0.7207(5) 0.0295 1.0000 Uani . . . . . .
C11 C 0.7123(11) 0.8174(5) 0.7518(5) 0.0360 1.0000 Uani . . . . . .
C12 C 0.7859(11) 0.8740(5) 0.7604(6) 0.0417 1.0000 Uani . . . . . .
C13 C 0.7296(12) 0.9272(5) 0.7850(6) 0.0455 1.0000 Uani . . . . . .
C14 C 0.6081(12) 0.9244(5) 0.8017(5) 0.0392 1.0000 Uani . . . . . .
C15 C 0.5316(12) 0.8688(5) 0.7936(6) 0.0453 1.0000 Uani . . . . . .
C16 C 0.5856(11) 0.8155(5) 0.7679(6) 0.0395 1.0000 Uani . . . . . .
C17 C 0.5574(12) 0.9820(5) 0.8322(6) 0.0471 1.0000 Uani . . . . . .
C18 C 0.6675(10) 0.7027(5) 0.6627(5) 0.0321 1.0000 Uani . . . . . .
C19 C 0.5681(11) 0.7343(5) 0.6111(5) 0.0384 1.0000 Uani . . . . . .
C20 C 0.4791(11) 0.7005(6) 0.5556(5) 0.0449 1.0000 Uani . . . . . .
C21 C 0.4896(11) 0.6363(6) 0.5527(6) 0.0420 1.0000 Uani . . . . . .
C22 C 0.5870(11) 0.6050(5) 0.6053(6) 0.0449 1.0000 Uani . . . . . .
C23 C 0.6751(11) 0.6376(5) 0.6599(6) 0.0419 1.0000 Uani . . . . . .
C24 C 0.3994(13) 0.5987(7) 0.4938(7) 0.0590 1.0000 Uani . . . . . .
C25 C 1.2263(10) 0.7608(5) 0.8698(5) 0.0292 1.0000 Uani . . . . . .
C26 C 1.1833(11) 0.8107(6) 0.9064(6) 0.0509 1.0000 Uani . . . . . .
C27 C 1.2746(11) 0.8440(5) 0.9571(6) 0.0484 1.0000 Uani . . . . . .
C28 C 1.4140(11) 0.8279(5) 0.9742(5) 0.0385 1.0000 Uani . . . . . .
C29 C 1.4593(11) 0.7794(5) 0.9370(5) 0.0406 1.0000 Uani . . . . . .
C30 C 1.3645(11) 0.7462(5) 0.8850(6) 0.0436 1.0000 Uani . . . . . .
C31 C 1.5109(11) 0.8628(6) 1.0323(6) 0.0457 1.0000 Uani . . . . . .
C32 C 1.1859(10) 0.6462(5) 0.7851(5) 0.0336 1.0000 Uani . . . . . .
C33 C 1.2091(11) 0.5972(5) 0.8359(6) 0.0420 1.0000 Uani . . . . . .
C34 C 1.2792(11) 0.5432(5) 0.8236(6) 0.0452 1.0000 Uani . . . . . .
C35 C 1.3276(9) 0.5385(4) 0.7621(5) 0.0478 1.0000 Uani D . . . . .
C36 C 1.3038(12) 0.5877(5) 0.7117(6) 0.0491 1.0000 Uani . . . . . .
C37 C 1.2362(11) 0.6405(5) 0.7238(5) 0.0420 1.0000 Uani . . . . . .
C38 C 1.3979(7) 0.4808(3) 0.7489(4) 0.0833 1.0000 Uani D U . . . .
C39 C 1.1365(16) 0.4904(7) 1.1021(9) 0.0815 1.0000 Uani . . . . . .
H21 H 0.7951 0.8094 0.5935 0.0421 1.0000 Uiso R . . . . .
H41 H 0.8640 0.8675 0.4964 0.0488 1.0000 Uiso R . . . . .
H51 H 1.0367 0.9087 0.4503 0.0579 1.0000 Uiso R . . . . .
H61 H 1.2656 0.8922 0.5103 0.0534 1.0000 Uiso R . . . . .
H71 H 1.3243 0.8438 0.6210 0.0557 1.0000 Uiso R . . . . .
H91 H 1.2524 0.7846 0.7173 0.0417 1.0000 Uiso R . . . . .
H121 H 0.8709 0.8761 0.7496 0.0499 1.0000 Uiso R . . . . .
H131 H 0.7769 0.9653 0.7904 0.0532 1.0000 Uiso R . . . . .
H151 H 0.4475 0.8675 0.8053 0.0569 1.0000 Uiso R . . . . .
H161 H 0.5366 0.7779 0.7614 0.0491 1.0000 Uiso R . . . . .
H191 H 0.5618 0.7780 0.6136 0.0461 1.0000 Uiso R . . . . .
H201 H 0.4129 0.7215 0.5206 0.0545 1.0000 Uiso R . . . . .
H221 H 0.5927 0.5613 0.6036 0.0535 1.0000 Uiso R . . . . .
H231 H 0.7402 0.6161 0.6950 0.0493 1.0000 Uiso R . . . . .
H261 H 1.0907 0.8212 0.8957 0.0602 1.0000 Uiso R . . . . .
H271 H 1.2458 0.8775 0.9812 0.0591 1.0000 Uiso R . . . . .
H291 H 1.5521 0.7695 0.9471 0.0503 1.0000 Uiso R . . . . .
H301 H 1.3937 0.7135 0.8600 0.0547 1.0000 Uiso R . . . . .
H331 H 1.1779 0.6009 0.8776 0.0508 1.0000 Uiso R . . . . .
H341 H 1.2938 0.5102 0.8568 0.0558 1.0000 Uiso R . . . . .
H361 H 1.3349 0.5841 0.6699 0.0610 1.0000 Uiso R . . . . .
H371 H 1.2234 0.6738 0.6910 0.0511 1.0000 Uiso R . . . . .
H391 H 1.1805 0.4764 1.1483 0.0980 1.0000 Uiso R . . . . .
H392 H 1.1011 0.4559 1.0732 0.0980 1.0000 Uiso R . . . . .

loop_
_atom_site_aniso_label
_atom_site_aniso_U_11
_atom_site_aniso_U_22
_atom_site_aniso_U_33
_atom_site_aniso_U_23
_atom_site_aniso_U_13
_atom_site_aniso_U_12
Pt1 0.0366(2) 0.0324(3) 0.0199(2) 0.00147(18) 0.00679(16) 0.00109(18)
Cl1 0.0460(16) 0.065(2) 0.0446(17) 0.0164(15) 0.0172(13) 0.0034(14)
Cl2 0.0523(16) 0.0491(18) 0.0222(13) 0.0036(12) 0.0070(12) 0.0041(13)
Cl3 0.088(3) 0.107(3) 0.064(2) 0.003(2) 0.017(2) 0.016(2)
Cl4 0.091(3) 0.078(3) 0.115(4) -0.011(3) 0.033(3) -0.017(2)
P1 0.0332(14) 0.0354(16) 0.0248(13) 0.0009(12) 0.0048(11) -0.0011(11)
P2 0.0351(14) 0.0341(15) 0.0207(13) 0.0001(11) 0.0036(11) 0.0013(11)
F1 0.072(5) 0.066(5) 0.091(6) -0.010(4) 0.039(4) 0.017(4)
F2 0.108(6) 0.041(4) 0.050(4) 0.005(3) 0.010(4) 0.024(4)
F3 0.083(5) 0.069(5) 0.046(4) -0.025(4) -0.009(4) 0.022(4)
F4 0.073(5) 0.090(6) 0.048(4) -0.035(4) 0.016(4) -0.013(4)
F5 0.077(5) 0.080(6) 0.057(5) -0.016(4) 0.001(4) -0.036(4)
F6 0.069(5) 0.084(6) 0.045(4) -0.017(4) -0.014(4) 0.004(4)
F7 0.059(4) 0.091(6) 0.039(4) -0.023(4) 0.010(3) -0.006(4)
F8 0.107(7) 0.058(5) 0.060(5) -0.007(4) -0.003(4) -0.034(4)
F9 0.052(4) 0.084(6) 0.042(4) -0.017(4) 0.001(3) -0.003(4)
F10 0.134(8) 0.080(7) 0.106(7) 0.033(7) 0.052(7) 0.044(6)
F11 0.119(5) 0.094(5) 0.104(5) 0.029(5) 0.040(6) 0.059(5)
F12 0.103(5) 0.082(5) 0.089(5) 0.037(5) 0.061(5) 0.047(5)
F110 0.101(6) 0.101(5) 0.101(5) 0.041(6) 0.052(7) 0.049(6)
F111 0.104(4) 0.094(5) 0.104(4) 0.042(5) 0.049(6) 0.043(4)
F112 0.128(7) 0.084(6) 0.103(6) 0.035(6) 0.049(7) 0.053(6)
C1 0.035(6) 0.039(6) 0.018(5) -0.003(4) 0.011(4) -0.001(4)
C2 0.039(6) 0.035(6) 0.028(5) -0.003(5) 0.003(4) 0.005(5)
C3 0.051(7) 0.039(6) 0.021(5) 0.002(5) 0.008(5) 0.004(5)
C4 0.050(7) 0.045(7) 0.026(6) 0.003(5) 0.005(5) 0.013(5)
C5 0.059(8) 0.057(8) 0.025(6) 0.008(5) 0.012(5) -0.001(6)
C6 0.051(7) 0.061(8) 0.036(6) 0.008(6) 0.029(6) -0.009(6)
C7 0.047(7) 0.065(8) 0.028(6) 0.000(6) 0.009(5) -0.002(6)
C8 0.033(6) 0.038(6) 0.036(6) 0.001(5) 0.011(5) 0.001(4)
C9 0.033(6) 0.043(7) 0.028(5) 0.005(5) 0.004(5) 0.002(5)
C10 0.044(6) 0.024(6) 0.022(5) 0.004(4) 0.010(4) 0.005(4)
C11 0.044(6) 0.037(7) 0.027(6) 0.000(5) 0.009(5) 0.002(5)
C12 0.039(6) 0.046(7) 0.041(7) 0.000(5) 0.013(5) -0.002(5)
C13 0.063(8) 0.030(7) 0.043(7) 0.001(5) 0.014(6) -0.002(5)
C14 0.057(7) 0.035(7) 0.022(5) 0.001(5) 0.004(5) 0.010(5)
C15 0.048(7) 0.048(8) 0.039(7) 0.006(6) 0.010(5) 0.005(6)
C16 0.040(6) 0.041(7) 0.038(6) 0.002(5) 0.010(5) 0.007(5)
C17 0.054(8) 0.042(7) 0.045(7) -0.009(6) 0.011(6) 0.007(6)
C18 0.032(5) 0.040(7) 0.025(5) -0.006(5) 0.009(4) 0.001(5)
C19 0.049(6) 0.024(6) 0.037(6) 0.005(5) 0.003(5) -0.002(5)
C20 0.048(7) 0.056(8) 0.025(6) 0.006(5) -0.001(5) -0.004(6)
C21 0.042(6) 0.053(8) 0.030(6) -0.005(5) 0.008(5) -0.010(5)
C22 0.045(7) 0.042(7) 0.045(7) -0.005(6) 0.007(5) -0.009(5)
C23 0.051(7) 0.039(7) 0.035(6) -0.001(5) 0.008(5) 0.005(5)
C24 0.059(8) 0.067(9) 0.046(8) -0.021(7) 0.003(7) -0.005(7)
C25 0.037(6) 0.037(6) 0.016(5) 0.004(4) 0.013(4) 0.005(4)
C26 0.034(6) 0.063(9) 0.050(7) -0.021(6) 0.000(5) -0.005(5)
C27 0.047(7) 0.048(8) 0.051(7) -0.022(6) 0.013(6) 0.008(5)
C28 0.051(7) 0.041(6) 0.023(5) 0.000(5) 0.008(5) -0.006(5)
C29 0.040(6) 0.051(7) 0.027(6) 0.004(5) 0.003(5) -0.006(5)
C30 0.052(7) 0.040(7) 0.036(6) -0.006(5) 0.007(5) 0.003(5)
C31 0.043(7) 0.051(8) 0.046(7) 0.000(6) 0.016(6) -0.012(5)
C32 0.038(6) 0.038(6) 0.022(5) -0.005(5) 0.002(4) 0.001(5)
C33 0.049(7) 0.044(7) 0.033(6) 0.003(5) 0.011(5) 0.009(5)
C34 0.054(7) 0.049(8) 0.035(6) 0.010(5) 0.014(5) 0.014(6)
C35 0.053(7) 0.047(8) 0.039(7) -0.005(6) 0.004(6) 0.011(6)
C36 0.074(8) 0.049(8) 0.029(6) -0.007(5) 0.022(6) 0.020(6)
C37 0.054(7) 0.052(7) 0.026(6) 0.007(5) 0.020(5) 0.009(6)
C38 0.099(6) 0.080(6) 0.088(6) 0.033(6) 0.055(6) 0.045(6)
C39 0.102(12) 0.063(10) 0.081(11) -0.013(8) 0.027(9) 0.001(9)

loop_
_atom_type_symbol
_atom_type_scat_dispersion_real
_atom_type_scat_dispersion_imag
_atom_type_scat_Cromer_Mann_a1
_atom_type_scat_Cromer_Mann_b1
_atom_type_scat_Cromer_Mann_a2
_atom_type_scat_Cromer_Mann_b2
_atom_type_scat_Cromer_Mann_a3
_atom_type_scat_Cromer_Mann_b3
_atom_type_scat_Cromer_Mann_a4
_atom_type_scat_Cromer_Mann_b4
_atom_type_scat_Cromer_Mann_c
_atom_type_scat_source
C 0.0033 0.0016 2.3100 20.8439 1.0200 10.2075 1.5886 0.5687 0.8650 51.6512 0.2156 'International Tables Vol C 4.2.6.8 and 6.1.1.4'
H 0.0000 0.0000 0.4930 10.5109 0.3229 26.1257 0.1402 3.1424 0.0408 57.7998 0.0030 'International Tables Vol C 4.2.6.8 and 6.1.1.4'
F 0.0171 0.0103 3.5392 10.2825 2.6412 4.2944 1.5170 0.2615 1.0243 26.1476 0.2776 'International Tables Vol C 4.2.6.8 and 6.1.1.4'
P 0.1023 0.0942 6.4345 1.9067 4.1791 27.1570 1.7800 0.5260 1.4908 68.1645 1.1149 'International Tables Vol C 4.2.6.8 and 6.1.1.4'
Cl 0.1484 0.1585 11.4604 0.0104 7.1964 1.1662 6.2556 18.5194 1.6455 47.7784 -9.5574 'International Tables Vol C 4.2.6.8 and 6.1.1.4'
Pt -1.7033 8.3905 27.0059 1.5129 17.7639 8.8117 15.7131 0.4246 5.7837 38.6103 11.6883 'International Tables Vol C 4.2.6.8 and 6.1.1.4'

loop_
_geom_angle_atom_site_label_1
_geom_angle_site_symmetry_1
_geom_angle_atom_site_label_2
_geom_angle_site_symmetry_2
_geom_angle_atom_site_label_3
_geom_angle_site_symmetry_3
_geom_angle
_geom_angle_publ_flag
Cl1 . Pt1 . Cl2 . 91.43(10) yes
Cl1 . Pt1 . P1 . 89.50(10) yes
Cl2 . Pt1 . P1 . 171.95(10) yes
Cl1 . Pt1 . P2 . 174.17(10) yes
Cl2 . Pt1 . P2 . 91.79(9) yes
P1 . Pt1 . P2 . 87.99(9) yes
Pt1 . P1 . C1 . 109.2(3) yes
Pt1 . P1 . C11 . 109.2(3) yes
C1 . P1 . C11 . 105.0(5) yes
Pt1 . P1 . C18 . 119.5(3) yes
C1 . P1 . C18 . 105.6(4) yes
C11 . P1 . C18 . 107.3(5) yes
Pt1 . P2 . C10 . 108.6(3) yes
Pt1 . P2 . C25 . 117.0(3) yes
C10 . P2 . C25 . 105.7(4) yes
Pt1 . P2 . C32 . 114.1(4) yes
C10 . P2 . C32 . 106.1(5) yes
C25 . P2 . C32 . 104.4(4) yes
P1 . C1 . C2 . 123.4(7) yes
P1 . C1 . C10 . 116.9(7) yes
C2 . C1 . C10 . 119.4(9) yes
C1 . C2 . C3 . 120.6(9) yes
C1 . C2 . H21 . 119.6 no
C3 . C2 . H21 . 119.8 no
C2 . C3 . C4 . 120.6(9) yes
C2 . C3 . C8 . 120.0(9) yes
C4 . C3 . C8 . 119.4(10) yes
C3 . C4 . C5 . 119.2(10) yes
C3 . C4 . H41 . 119.9 no
C5 . C4 . H41 . 120.9 no
C4 . C5 . C6 . 120.6(10) yes
C4 . C5 . H51 . 119.7 no
C6 . C5 . H51 . 119.7 no
C5 . C6 . C7 . 121.5(10) yes
C5 . C6 . H61 . 119.4 no
C7 . C6 . H61 . 119.1 no
C6 . C7 . C8 . 119.5(10) yes
C6 . C7 . H71 . 120.6 no
C8 . C7 . H71 . 119.9 no
C3 . C8 . C7 . 119.8(10) yes
C3 . C8 . C9 . 118.3(9) yes
C7 . C8 . C9 . 121.9(9) yes
C8 . C9 . C10 . 121.9(9) yes
C8 . C9 . H91 . 119.1 no
C10 . C9 . H91 . 119.0 no
P2 . C10 . C1 . 116.7(7) yes
P2 . C10 . C9 . 123.6(7) yes
C1 . C10 . C9 . 119.7(8) yes
P1 . C11 . C12 . 118.9(8) yes
P1 . C11 . C16 . 121.3(8) yes
C12 . C11 . C16 . 119.3(10) yes
C11 . C12 . C13 . 118.9(10) yes
C11 . C12 . H121 . 120.4 no
C13 . C12 . H121 . 120.7 no
C12 . C13 . C14 . 121.1(10) yes
C12 . C13 . H131 . 119.8 no
C14 . C13 . H131 . 119.1 no
C13 . C14 . C15 . 121.6(10) yes
C13 . C14 . C17 . 118.5(10) yes
C15 . C14 . C17 . 119.9(11) yes
C14 . C15 . C16 . 118.0(11) yes
C14 . C15 . H151 . 120.8 no
C16 . C15 . H151 . 121.3 no
C15 . C16 . C11 . 121.1(10) yes
C15 . C16 . H161 . 120.0 no
C11 . C16 . H161 . 118.9 no
C14 . C17 . F2 . 111.5(9) yes
C14 . C17 . F3 . 112.0(9) yes
F2 . C17 . F3 . 105.3(9) yes
C14 . C17 . F1 . 114.8(10) yes
F2 . C17 . F1 . 105.5(9) yes
F3 . C17 . F1 . 107.0(10) yes
P1 . C18 . C19 . 121.1(8) yes
P1 . C18 . C23 . 119.4(7) yes
C19 . C18 . C23 . 119.4(9) yes
C18 . C19 . C20 . 120.0(10) yes
C18 . C19 . H191 . 119.4 no
C20 . C19 . H191 . 120.6 no
C19 . C20 . C21 . 119.9(10) yes
C19 . C20 . H201 . 120.5 no
C21 . C20 . H201 . 119.6 no
C20 . C21 . C22 . 119.7(10) yes
C20 . C21 . C24 . 121.7(10) yes
C22 . C21 . C24 . 118.5(11) yes
C21 . C22 . C23 . 121.0(11) yes
C21 . C22 . H221 . 119.4 no
C23 . C22 . H221 . 119.6 no
C18 . C23 . C22 . 119.9(10) yes
C18 . C23 . H231 . 119.7 no
C22 . C23 . H231 . 120.4 no
C21 . C24 . F4 . 111.3(10) yes
C21 . C24 . F5 . 113.1(10) yes
F4 . C24 . F5 . 106.8(11) yes
C21 . C24 . F6 . 113.2(11) yes
F4 . C24 . F6 . 106.0(10) yes
F5 . C24 . F6 . 105.9(10) yes
P2 . C25 . C26 . 118.1(7) yes
P2 . C25 . C30 . 122.7(8) yes
C26 . C25 . C30 . 119.1(9) yes
C25 . C26 . C27 . 120.7(10) yes
C25 . C26 . H261 . 119.4 no
C27 . C26 . H261 . 119.8 no
C26 . C27 . C28 . 120.1(10) yes
C26 . C27 . H271 . 120.6 no
C28 . C27 . H271 . 119.3 no
C27 . C28 . C29 . 120.0(9) yes
C27 . C28 . C31 . 119.1(10) yes
C29 . C28 . C31 . 120.9(10) yes
C28 . C29 . C30 . 119.0(10) yes
C28 . C29 . H291 . 120.2 no
C30 . C29 . H291 . 120.8 no
C25 . C30 . C29 . 121.0(10) yes
C25 . C30 . H301 . 119.3 no
C29 . C30 . H301 . 119.7 no
C28 . C31 . F8 . 112.8(9) yes
C28 . C31 . F9 . 113.7(10) yes
F8 . C31 . F9 . 105.7(9) yes
C28 . C31 . F7 . 112.5(9) yes
F8 . C31 . F7 . 105.6(10) yes
F9 . C31 . F7 . 106.0(9) yes
P2 . C32 . C33 . 118.6(8) yes
P2 . C32 . C37 . 122.4(8) yes
C33 . C32 . C37 . 118.9(10) yes
C32 . C33 . C34 . 119.8(10) yes
C32 . C33 . H331 . 119.7 no
C34 . C33 . H331 . 120.5 no
C33 . C34 . C35 . 120.2(10) yes
C33 . C34 . H341 . 120.1 no
C35 . C34 . H341 . 119.7 no
C34 . C35 . C36 . 119.6(8) yes
C34 . C35 . C38 . 119.6(7) yes
C36 . C35 . C38 . 120.8(7) yes
C35 . C36 . C37 . 120.2(10) yes
C35 . C36 . H361 . 119.5 no
C37 . C36 . H361 . 120.3 no
C32 . C37 . C36 . 121.2(10) yes
C32 . C37 . H371 . 118.8 no
C36 . C37 . H371 . 120.0 no
C35 . C38 . F10 . 113.79(7) yes
C35 . C38 . F12 . 113.87(7) yes
F10 . C38 . F12 . 104.74(7) yes
C35 . C38 . F11 . 113.87(6) yes
F10 . C38 . F11 . 104.74(7) yes
F12 . C38 . F11 . 104.82(7) yes
C35 . C38 . F110 . 113.77(7) yes
C35 . C38 . F111 . 113.85(6) yes
F110 . C38 . F111 . 104.75(7) yes
C35 . C38 . F112 . 113.89(6) yes
F110 . C38 . F112 . 104.76(7) yes
F111 . C38 . F112 . 104.80(7) yes
Cl3 . C39 . Cl4 . 112.9(9) yes
Cl3 . C39 . H391 . 108.2 no
Cl4 . C39 . H391 . 108.3 no
Cl3 . C39 . H392 . 109.0 no
Cl4 . C39 . H392 . 109.0 no
H391 . C39 . H392 . 109.5 no

loop_
_geom_bond_atom_site_label_1
_geom_bond_site_symmetry_1
_geom_bond_atom_site_label_2
_geom_bond_site_symmetry_2
_geom_bond_distance
_geom_bond_publ_flag
Pt1 . Cl1 . 2.405(3) yes
Pt1 . Cl2 . 2.411(2) yes
Pt1 . P1 . 2.263(3) yes
Pt1 . P2 . 2.261(3) yes
Cl3 . C39 . 1.791(16) yes
Cl4 . C39 . 1.741(16) yes
P1 . C1 . 1.849(10) yes
P1 . C11 . 1.869(11) yes
P1 . C18 . 1.852(10) yes
P2 . C10 . 1.868(9) yes
P2 . C25 . 1.864(10) yes
P2 . C32 . 1.870(11) yes
F1 . C17 . 1.357(14) yes
F2 . C17 . 1.378(13) yes
F3 . C17 . 1.365(13) yes
F4 . C24 . 1.394(15) yes
F5 . C24 . 1.368(16) yes
F6 . C24 . 1.365(15) yes
F7 . C31 . 1.358(13) yes
F8 . C31 . 1.373(13) yes
F9 . C31 . 1.372(13) yes
F10 . C38 . 1.379(7) yes
F11 . C38 . 1.359(6) yes
F12 . C38 . 1.365(6) yes
F110 . C38 . 1.375(7) yes
F111 . C38 . 1.368(7) yes
F112 . C38 . 1.359(7) yes
C1 . C2 . 1.424(14) yes
C1 . C10 . 1.456(13) yes
C2 . C3 . 1.435(15) yes
C2 . H21 . 0.950 no
C3 . C4 . 1.455(14) yes
C3 . C8 . 1.451(14) yes
C4 . C5 . 1.400(16) yes
C4 . H41 . 0.950 no
C5 . C6 . 1.443(15) yes
C5 . H51 . 0.950 no
C6 . C7 . 1.390(15) yes
C6 . H61 . 0.950 no
C7 . C8 . 1.437(15) yes
C7 . H71 . 0.950 no
C8 . C9 . 1.441(14) yes
C9 . C10 . 1.401(14) yes
C9 . H91 . 0.950 no
C11 . C12 . 1.430(14) yes
C11 . C16 . 1.416(15) yes
C12 . C13 . 1.426(15) yes
C12 . H121 . 0.950 no
C13 . C14 . 1.369(16) yes
C13 . H131 . 0.950 no
C14 . C15 . 1.425(16) yes
C14 . C17 . 1.529(15) yes
C15 . C16 . 1.426(15) yes
C15 . H151 . 0.950 no
C16 . H161 . 0.950 no
C18 . C19 . 1.418(14) yes
C18 . C23 . 1.414(14) yes
C19 . C20 . 1.430(14) yes
C19 . H191 . 0.950 no
C20 . C21 . 1.396(15) yes
C20 . H201 . 0.950 no
C21 . C22 . 1.414(15) yes
C21 . C24 . 1.520(15) yes
C22 . C23 . 1.402(15) yes
C22 . H221 . 0.950 no
C23 . H231 . 0.950 no
C25 . C26 . 1.426(15) yes
C25 . C30 . 1.414(14) yes
C26 . C27 . 1.383(15) yes
C26 . H261 . 0.950 no
C27 . C28 . 1.433(15) yes
C27 . H271 . 0.950 no
C28 . C29 . 1.419(16) yes
C28 . C31 . 1.510(15) yes
C29 . C30 . 1.413(14) yes
C29 . H291 . 0.950 no
C30 . H301 . 0.950 no
C32 . C33 . 1.429(14) yes
C32 . C37 . 1.420(14) yes
C33 . C34 . 1.425(15) yes
C33 . H331 . 0.950 no
C34 . C35 . 1.411(14) yes
C34 . H341 . 0.950 no
C35 . C36 . 1.426(14) yes
C35 . C38 . 1.499(5) yes
C36 . C37 . 1.390(15) yes
C36 . H361 . 0.950 no
C37 . H371 . 0.950 no
C39 . H391 . 0.950 no
C39 . H392 . 0.950 no

loop_
_geom_torsion_atom_site_label_1
_geom_torsion_atom_site_label_2
_geom_torsion_atom_site_label_3
_geom_torsion_atom_site_label_4
_geom_torsion
_geom_torsion_site_symmetry_1
_geom_torsion_site_symmetry_2
_geom_torsion_site_symmetry_3
_geom_torsion_site_symmetry_4
_geom_torsion_publ_flag
Cl1 Pt1 P1 C1 -175.1(4) . . . . no
Cl1 Pt1 P1 C11 70.5(4) . . . . no
Cl1 Pt1 P1 C18 -53.5(4) . . . . no
P2 Pt1 P1 C1 -0.4(4) . . . . no
P2 Pt1 P1 C11 -114.7(4) . . . . no
P2 Pt1 P1 C18 121.2(4) . . . . no
Cl2 Pt1 P2 C10 -167.8(3) . . . . no
Cl2 Pt1 P2 C25 -48.3(4) . . . . no
Cl2 Pt1 P2 C32 74.0(3) . . . . no
P1 Pt1 P2 C10 4.1(3) . . . . no
P1 Pt1 P2 C25 123.6(4) . . . . no
P1 Pt1 P2 C32 -114.0(3) . . . . no
Pt1 P1 C1 C2 -179.8(8) . . . . no
Pt1 P1 C1 C10 -4.8(9) . . . . no
C11 P1 C1 C2 -62.7(10) . . . . no
C11 P1 C1 C10 112.2(8) . . . . no
C18 P1 C1 C2 50.5(10) . . . . no
C18 P1 C1 C10 -134.5(8) . . . . no
Pt1 P1 C11 C12 90.3(8) . . . . no
Pt1 P1 C11 C16 -82.2(9) . . . . no
C1 P1 C11 C12 -26.7(9) . . . . no
C1 P1 C11 C16 160.8(8) . . . . no
C18 P1 C11 C12 -138.7(8) . . . . no
C18 P1 C11 C16 48.8(9) . . . . no
Pt1 P1 C18 C19 158.3(7) . . . . no
Pt1 P1 C18 C23 -25.7(10) . . . . no
C1 P1 C18 C19 -78.4(9) . . . . no
C1 P1 C18 C23 97.6(9) . . . . no
C11 P1 C18 C19 33.3(10) . . . . no
C11 P1 C18 C23 -150.7(9) . . . . no
Pt1 P2 C10 C1 -8.4(8) . . . . no
Pt1 P2 C10 C9 173.3(7) . . . . no
C25 P2 C10 C1 -134.8(7) . . . . no
C25 P2 C10 C9 46.9(9) . . . . no
C32 P2 C10 C1 114.7(8) . . . . no
C32 P2 C10 C9 -63.6(9) . . . . no
Pt1 P2 C25 C26 -39.6(10) . . . . no
Pt1 P2 C25 C30 140.0(8) . . . . no
C10 P2 C25 C26 81.5(9) . . . . no
C10 P2 C25 C30 -98.9(9) . . . . no
C32 P2 C25 C26 -166.8(8) . . . . no
C32 P2 C25 C30 12.8(10) . . . . no
Pt1 P2 C32 C33 -51.6(9) . . . . no
Pt1 P2 C32 C37 131.1(8) . . . . no
C10 P2 C32 C33 -171.2(8) . . . . no
C10 P2 C32 C37 11.5(10) . . . . no
C25 P2 C32 C33 77.4(9) . . . . no
C25 P2 C32 C37 -99.9(9) . . . . no
P1 C1 C2 C3 174.0(8) . . . . no
C10 C1 C2 C3 -0.8(15) . . . . no
P1 C1 C10 P2 8.6(10) . . . . no
P1 C1 C10 C9 -173.0(8) . . . . no
C2 C1 C10 P2 -176.2(8) . . . . no
C2 C1 C10 C9 2.2(14) . . . . no
C1 C2 C3 C4 -179.7(10) . . . . no
C1 C2 C3 C8 -0.5(15) . . . . no
C2 C3 C4 C5 179.9(10) . . . . no
C8 C3 C4 C5 0.7(16) . . . . no
C2 C3 C8 C7 -179.6(10) . . . . no
C2 C3 C8 C9 0.5(15) . . . . no
C4 C3 C8 C7 -0.4(16) . . . . no
C4 C3 C8 C9 179.7(10) . . . . no
C3 C4 C5 C6 0.3(17) . . . . no
C4 C5 C6 C7 -1.5(19) . . . . no
C5 C6 C7 C8 1.8(19) . . . . no
C6 C7 C8 C3 -0.8(17) . . . . no
C6 C7 C8 C9 179.0(11) . . . . no
C3 C8 C9 C10 0.9(15) . . . . no
C7 C8 C9 C10 -179.0(10) . . . . no
C8 C9 C10 P2 176.1(8) . . . . no
C8 C9 C10 C1 -2.2(15) . . . . no
P1 C11 C12 C13 -172.7(8) . . . . no
C16 C11 C12 C13 0.0(15) . . . . no
P1 C11 C16 C15 171.4(8) . . . . no
C12 C11 C16 C15 -1.1(16) . . . . no
C11 C12 C13 C14 1.3(16) . . . . no
C12 C13 C14 C15 -1.5(16) . . . . no
C12 C13 C14 C17 176.2(10) . . . . no
C13 C14 C15 C16 0.4(16) . . . . no
C17 C14 C15 C16 -177.3(10) . . . . no
C13 C14 C17 F1 -178.1(10) . . . . no
C13 C14 C17 F2 62.1(13) . . . . no
C13 C14 C17 F3 -55.7(13) . . . . no
C15 C14 C17 F1 -0.3(14) . . . . no
C15 C14 C17 F2 -120.2(11) . . . . no
C15 C14 C17 F3 122.1(11) . . . . no
C14 C15 C16 C11 0.9(16) . . . . no
P1 C18 C19 C20 174.2(8) . . . . no
C23 C18 C19 C20 -1.8(16) . . . . no
P1 C18 C23 C22 -174.4(9) . . . . no
C19 C18 C23 C22 1.7(16) . . . . no
C18 C19 C20 C21 0.5(16) . . . . no
C19 C20 C21 C22 0.9(17) . . . . no
C19 C20 C21 C24 -178.6(11) . . . . no
C20 C21 C22 C23 -1.1(17) . . . . no
C24 C21 C22 C23 178.4(11) . . . . no
C20 C21 C24 F4 113.4(13) . . . . no
C20 C21 C24 F5 -126.4(12) . . . . no
C20 C21 C24 F6 -6.0(17) . . . . no
C22 C21 C24 F4 -66.1(15) . . . . no
C22 C21 C24 F5 54.2(15) . . . . no
C22 C21 C24 F6 174.5(10) . . . . no
C21 C22 C23 C18 -0.2(17) . . . . no
P2 C25 C26 C27 178.6(9) . . . . no
C30 C25 C26 C27 -1.1(17) . . . . no
P2 C25 C30 C29 -178.1(8) . . . . no
C26 C25 C30 C29 1.6(16) . . . . no
C25 C26 C27 C28 -1.0(17) . . . . no
C26 C27 C28 C29 2.6(16) . . . . no
C26 C27 C28 C31 -177.0(10) . . . . no
C27 C28 C29 C30 -2.2(15) . . . . no
C31 C28 C29 C30 177.4(10) . . . . no
C27 C28 C31 F7 50.0(14) . . . . no
C27 C28 C31 F8 -69.3(13) . . . . no
C27 C28 C31 F9 170.4(9) . . . . no
C29 C28 C31 F7 -129.6(11) . . . . no
C29 C28 C31 F8 111.1(12) . . . . no
C29 C28 C31 F9 -9.2(15) . . . . no
C28 C29 C30 C25 0.1(16) . . . . no
P2 C32 C33 C34 -178.8(8) . . . . no
C37 C32 C33 C34 -1.4(16) . . . . no
P2 C32 C37 C36 179.1(9) . . . . no
C33 C32 C37 C36 1.8(16) . . . . no
C32 C33 C34 C35 1.1(16) . . . . no
C33 C34 C35 C36 -1.1(16) . . . . no
C33 C34 C35 C38 -178.4(9) . . . . no
C34 C35 C36 C37 1.5(16) . . . . no
C38 C35 C36 C37 178.7(9) . . . . no
C34 C35 C38 F10 62.5(12) . . . . no
C34 C35 C38 F11 -57.4(12) . . . . no
C34 C35 C38 F12 -177.5(10) . . . . no
C36 C35 C38 F10 -114.7(11) . . . . no
C36 C35 C38 F11 125.3(10) . . . . no
C36 C35 C38 F12 5.2(13) . . . . no
C35 C36 C37 C32 -1.8(17) . . . . no
